data_2222538
loop_
_publ_author_name
'Yan, Lin'
'Zhao, Hong'
'Chen, Chun-Ling'

_publ_section_title
;
 1,2-Bis(1<i>H</i>-pyrrol-2-ylmethylene)diazane monohydrate
;
_journal_coeditor_code AT2834
_journal_issue 8
_journal_name_full 'Acta Crystallographica Section E'
_journal_page_first o1787
_journal_paper_doi 10.1107/S1600536809025422
_journal_volume 65
_journal_year 2009
_chemical_formula_iupac 'C10 H10 N4, H2 O'
_chemical_formula_moiety 'C10 H10 N4, H2 O'
_chemical_formula_sum 'C10 H12 N4 O'
_chemical_formula_weight 204.24
_chemical_name_systematic
;
1,2-Bis(1<i>H</i>-pyrrol-2-ylmethylene)diazane monohydrate
;
_space_group_IT_number 13
_symmetry_cell_setting monoclinic
_symmetry_space_group_name_Hall '-P 2yc'
_symmetry_space_group_name_H-M 'P 1 2/c 1'
_atom_sites_solution_hydrogens geom
_atom_sites_solution_primary direct
_atom_sites_solution_secondary difmap
_audit_creation_method SHELXL-97
_cell_angle_alpha 90.00
_cell_angle_beta 105.253(6)
_cell_angle_gamma 90.00
_cell_formula_units_Z 2
_cell_length_a 12.006(4)
_cell_length_b 6.5806(19)
_cell_length_c 6.914(2)
_cell_measurement_reflns_used 519
_cell_measurement_temperature 296(2)
_cell_measurement_theta_max 23.35
_cell_measurement_theta_min 3.10
_cell_volume 527.0(3)
_computing_cell_refinement 'SAINT-Plus (Bruker, 2001)'
_computing_data_collection 'SMART (Bruker, 2001)'
_computing_data_reduction 'SAINT-Plus (Bruker, 2001)'
_computing_molecular_graphics 'PLATON (Spek, 2009)'
_computing_publication_material 'PLATON (Spek, 2009)'
_computing_structure_refinement 'SHELXL97 (Sheldrick, 2008)'
_computing_structure_solution 'SHELXS97 (Sheldrick, 2008)'
_diffrn_ambient_temperature 296(2)
_diffrn_measured_fraction_theta_full 0.963
_diffrn_measured_fraction_theta_max 0.963
_diffrn_measurement_device_type 'Bruker SMART CCD area-detector'
_diffrn_measurement_method '\f and \w'
_diffrn_radiation_monochromator graphite
_diffrn_radiation_source 'fine-focus sealed tube'
_diffrn_radiation_type MoK\a
_diffrn_radiation_wavelength 0.71073
_diffrn_reflns_av_R_equivalents 0.0517
_diffrn_reflns_av_sigmaI/netI 0.0597
_diffrn_reflns_limit_h_max 12
_diffrn_reflns_limit_h_min -14
_diffrn_reflns_limit_k_max 7
_diffrn_reflns_limit_k_min -7
_diffrn_reflns_limit_l_max 6
_diffrn_reflns_limit_l_min -8
_diffrn_reflns_number 2143
_diffrn_reflns_theta_full 25.05
_diffrn_reflns_theta_max 25.05
_diffrn_reflns_theta_min 1.76
_exptl_absorpt_coefficient_mu 0.089
_exptl_absorpt_correction_T_max 0.9912
_exptl_absorpt_correction_T_min 0.9799
_exptl_absorpt_correction_type multi-scan
_exptl_absorpt_process_details '(SADABS; Sheldrick, 2001)'
_exptl_crystal_colour red
_exptl_crystal_density_diffrn 1.287
_exptl_crystal_density_method 'not measured'
_exptl_crystal_description block
_exptl_crystal_F_000 216
_exptl_crystal_size_max 0.23
_exptl_crystal_size_mid 0.17
_exptl_crystal_size_min 0.10
_refine_diff_density_max 0.244
_refine_diff_density_min -0.155
_refine_ls_extinction_coef 0.06(2)
_refine_ls_extinction_expression Fc^*^=kFc[1+0.001xFc^2^\l^3^/sin(2\q)]^-1/4^
_refine_ls_extinction_method 'SHELXL97 (Sheldrick, 2008)'
_refine_ls_goodness_of_fit_ref 1.048
_refine_ls_hydrogen_treatment mixed
_refine_ls_matrix_type full
_refine_ls_number_parameters 74
_refine_ls_number_reflns 910
_refine_ls_number_restraints 1
_refine_ls_restrained_S_all 1.048
_refine_ls_R_factor_all 0.0914
_refine_ls_R_factor_gt 0.0652
_refine_ls_shift/su_max 0.000
_refine_ls_shift/su_mean 0.000
_refine_ls_structure_factor_coef Fsqd
_refine_ls_weighting_details 'calc w=1/[\s^2^(Fo^2^)+(0.1036P)^2^] where P=(Fo^2^+2Fc^2^)/3'
_refine_ls_weighting_scheme calc
_refine_ls_wR_factor_gt 0.1813
_refine_ls_wR_factor_ref 0.1913
_reflns_number_gt 583
_reflns_number_total 910
_reflns_threshold_expression I>2\s(I)
_cod_data_source_file at2834.cif
_cod_data_source_block I
_cod_original_sg_symbol_H-M 'P 2/c'
_cod_database_code 2222538
_cod_database_fobs_code 2222538

loop_
_symmetry_equiv_pos_as_xyz
'x, y, z'
'-x, y, -z+1/2'
'-x, -y, -z'
'x, -y, z-1/2'

loop_
_atom_site_type_symbol
_atom_site_label
_atom_site_fract_x
_atom_site_fract_y
_atom_site_fract_z
_atom_site_U_iso_or_equiv
_atom_site_adp_type
_atom_site_calc_flag
_atom_site_refinement_flags
_atom_site_occupancy
_atom_site_disorder_assembly
_atom_site_disorder_group
C C1 0.1938(3) 0.5705(6) 0.1197(5) 0.0584(11) Uani d . 1 . .
H H1B 0.1862 0.4418 0.1702 0.070 Uiso calc R 1 . .
C C2 0.1062(3) 0.7050(6) 0.0509(6) 0.0622(11) Uani d . 1 . .
H H2C 0.0287 0.6846 0.0448 0.075 Uiso calc R 1 . .
C C3 0.1546(3) 0.8794(5) -0.0091(6) 0.0614(11) Uani d . 1 . .
H H3A 0.1152 0.9973 -0.0607 0.074 Uiso calc R 1 . .
C C4 0.2711(3) 0.8453(5) 0.0221(5) 0.0456(9) Uani d . 1 . .
C C5 0.3587(3) 0.9809(5) -0.0076(5) 0.0489(9) Uani d . 1 . .
H H5A 0.3398 1.1158 -0.0408 0.059 Uiso calc R 1 . .
N N1 0.2931(2) 0.6536(4) 0.1029(4) 0.0499(9) Uani d . 1 . .
H H1A 0.3597 0.5962 0.1372 0.060 Uiso calc R 1 . .
N N2 0.4646(2) 0.9192(4) 0.0110(4) 0.0481(8) Uani d . 1 . .
O O1W 0.5000 0.4090(5) 0.2500 0.0531(10) Uani d SD 1 . .
H H1W 0.487(3) 0.342(5) 0.343(4) 0.055(11) Uiso d D 1 . .

loop_
_atom_site_aniso_label
_atom_site_aniso_U_11
_atom_site_aniso_U_22
_atom_site_aniso_U_33
_atom_site_aniso_U_12
_atom_site_aniso_U_13
_atom_site_aniso_U_23
C1 0.056(2) 0.056(2) 0.065(2) -0.0124(18) 0.0201(17) 0.0022(18)
C2 0.041(2) 0.064(2) 0.084(3) -0.0099(17) 0.0200(19) 0.000(2)
C3 0.050(2) 0.056(2) 0.079(3) 0.0044(17) 0.0179(18) -0.0031(19)
C4 0.0428(18) 0.0454(18) 0.0471(19) -0.0032(15) 0.0095(14) -0.0033(15)
C5 0.048(2) 0.0484(19) 0.050(2) 0.0017(15) 0.0106(15) 0.0009(16)
N1 0.0400(16) 0.0477(17) 0.0600(19) -0.0018(12) 0.0099(13) 0.0041(14)
N2 0.0531(18) 0.0462(16) 0.0456(17) -0.0090(12) 0.0142(13) -0.0017(13)
O1W 0.051(2) 0.0377(19) 0.074(3) 0.000 0.0219(19) 0.000

loop_
_atom_type_symbol
_atom_type_description
_atom_type_scat_dispersion_real
_atom_type_scat_dispersion_imag
_atom_type_scat_source
C C 0.0033 0.0016 'International Tables Vol C Tables 4.2.6.8 and 6.1.1.4'
H H 0.0000 0.0000 'International Tables Vol C Tables 4.2.6.8 and 6.1.1.4'
N N 0.0061 0.0033 'International Tables Vol C Tables 4.2.6.8 and 6.1.1.4'
O O 0.0106 0.0060 'International Tables Vol C Tables 4.2.6.8 and 6.1.1.4'

loop_
_geom_angle_atom_site_label_1
_geom_angle_atom_site_label_2
_geom_angle_atom_site_label_3
_geom_angle_site_symmetry_1
_geom_angle_site_symmetry_3
_geom_angle
_geom_angle_publ_flag
N1 C1 C2 . . 109.1(3) ?
N1 C1 H1B . . 125.5 ?
C2 C1 H1B . . 125.5 ?
C1 C2 C3 . . 107.1(3) ?
C1 C2 H2C . . 126.4 ?
C3 C2 H2C . . 126.4 ?
C4 C3 C2 . . 107.7(3) ?
C4 C3 H3A . . 126.1 ?
C2 C3 H3A . . 126.1 ?
C3 C4 N1 . . 106.9(3) ?
C3 C4 C5 . . 129.0(3) ?
N1 C4 C5 . . 123.9(3) ?
N2 C5 C4 . . 121.5(3) ?
N2 C5 H5A . . 119.2 ?
C4 C5 H5A . . 119.2 ?
C1 N1 C4 . . 109.1(3) ?
C1 N1 H1A . . 125.4 ?
C4 N1 H1A . . 125.4 ?
C5 N2 N2 . 3_675 110.9(3) ?

loop_
_geom_bond_atom_site_label_1
_geom_bond_atom_site_label_2
_geom_bond_site_symmetry_2
_geom_bond_distance
_geom_bond_publ_flag
C1 N1 . 1.344(4) ?
C1 C2 . 1.361(5) ?
C1 H1B . 0.9300 ?
C2 C3 . 1.397(5) ?
C2 H2C . 0.9300 ?
C3 C4 . 1.376(5) ?
C3 H3A . 0.9300 ?
C4 N1 . 1.377(4) ?
C4 C5 . 1.435(5) ?
C5 N2 . 1.308(4) ?
C5 H5A . 0.9300 ?
N1 H1A . 0.8600 ?
N2 N2 3_675 1.395(5) ?
O1W H1W . 0.826(10) ?

loop_
_geom_hbond_atom_site_label_D
_geom_hbond_atom_site_label_H
_geom_hbond_atom_site_label_A
_geom_hbond_site_symmetry_A
_geom_hbond_distance_DH
_geom_hbond_distance_HA
_geom_hbond_distance_DA
_geom_hbond_angle_DHA
N1 H1A O1W . 0.86 2.07 2.910(3) 166.6
O1W H1W N2 4_566 0.826(10) 2.132(16) 2.917(3) 159(4)
